data_4321679
loop_
_publ_author_name
'M. Ludwig'
'J. J\"ager'
'R. Niewa'
'R. Kniep'

_publ_section_title
;
 Crystal Structures of Two Polymorphs of Ca3[Al2N4]
;
_journal_name_full 'Inorganic Chemistry'
_journal_page_first 5909
_journal_page_last 5911
_journal_paper_doi 10.1021/ic0002869
_journal_volume 39
_journal_year 2000
_chemical_formula_sum 'Al2 Ca3 N4'
_chemical_formula_weight 230.24
_chemical_name_common 'gamma-Tricalcium nitrido dialuminate'
_chemical_name_systematic
;
  ?
;
_space_group_IT_number 15
_symmetry_cell_setting monoclinic
_symmetry_space_group_name_Hall '-C 2yc'
_symmetry_space_group_name_H-M 'C 1 2/c 1'
_atom_sites_solution_hydrogens none
_atom_sites_solution_primary direct
_atom_sites_solution_secondary difmap
_audit_creation_method SHELXL-97
_cell_angle_alpha 90.00
_cell_angle_beta 92.1(1)
_cell_angle_gamma 90.00
_cell_formula_units_Z 2
_cell_length_a 10.606(2)
_cell_length_b 8.260(2)
_cell_length_c 5.5170(10)
_cell_measurement_reflns_used 25
_cell_measurement_temperature 293(2)
_cell_measurement_theta_max 16
_cell_measurement_theta_min 12
_cell_volume 483.00(17)
_computing_molecular_graphics Diamond
_computing_structure_refinement 'SHELXL-97 (Sheldrick, 1997)'
_computing_structure_solution 'SHELXS-97 (Sheldrick, 1990)'
_diffrn_ambient_temperature 293(2)
_diffrn_measured_fraction_theta_full 0.976
_diffrn_measured_fraction_theta_max 0.976
_diffrn_radiation_monochromator graphite
_diffrn_radiation_source 'fine-focus sealed tube'
_diffrn_radiation_type MoK\a
_diffrn_radiation_wavelength 0.71073
_diffrn_reflns_av_R_equivalents 0.0404
_diffrn_reflns_av_sigmaI/netI 0.0391
_diffrn_reflns_limit_h_max 14
_diffrn_reflns_limit_h_min -14
_diffrn_reflns_limit_k_max 11
_diffrn_reflns_limit_k_min 0
_diffrn_reflns_limit_l_max 7
_diffrn_reflns_limit_l_min -7
_diffrn_reflns_number 1459
_diffrn_reflns_theta_full 30.00
_diffrn_reflns_theta_max 30.00
_diffrn_reflns_theta_min 3.13
_diffrn_standards_decay_% 0
_diffrn_standards_interval_count 100
_diffrn_standards_number 3
_exptl_absorpt_coefficient_mu 1.825
_exptl_absorpt_correction_type none
_exptl_crystal_colour colorless
_exptl_crystal_density_diffrn 1.583
_exptl_crystal_density_method 'not measured'
_exptl_crystal_F_000 228
_refine_diff_density_max 1.065
_refine_diff_density_min -1.383
_refine_diff_density_rms 0.284
_refine_ls_extinction_method none
_refine_ls_goodness_of_fit_ref 1.279
_refine_ls_hydrogen_treatment none
_refine_ls_matrix_type full
_refine_ls_number_parameters 42
_refine_ls_number_reflns 688
_refine_ls_number_restraints 0
_refine_ls_restrained_S_all 1.279
_refine_ls_R_factor_all 0.0820
_refine_ls_R_factor_gt 0.0677
_refine_ls_shift/su_max 0.000
_refine_ls_shift/su_mean 0.000
_refine_ls_structure_factor_coef Fsqd
_refine_ls_weighting_details 'calc w=1/[\s^2^(Fo^2^)+(0.0447P)^2^+12.6410P] where P=(Fo^2^+2Fc^2^)/3'
_refine_ls_weighting_scheme calc
_refine_ls_wR_factor_gt 0.1465
_refine_ls_wR_factor_ref 0.1594
_reflns_number_gt 573
_reflns_number_total 688
_reflns_threshold_expression >2sigma(I)
_cod_data_source_file ic0002869_3.cif
_cod_data_source_block gamma
_cod_database_code 4321679

loop_
_symmetry_equiv_pos_as_xyz
'x, y, z'
'-x, y, -z+1/2'
'x+1/2, y+1/2, z'
'-x+1/2, y+1/2, -z+1/2'
'-x, -y, -z'
'x, -y, z-1/2'
'-x+1/2, -y+1/2, -z'
'x+1/2, -y+1/2, z-1/2'

loop_
_atom_site_label
_atom_site_type_symbol
_atom_site_fract_x
_atom_site_fract_y
_atom_site_fract_z
_atom_site_U_iso_or_equiv
_atom_site_adp_type
_atom_site_occupancy
_atom_site_symmetry_multiplicity
_atom_site_calc_flag
_atom_site_refinement_flags
_atom_site_disorder_assembly
_atom_site_disorder_group
Ca1 Ca 0.0000 0.39868(18) 0.2500 0.0111(4) Uani 1 2 d S . .
Ca2 Ca 0.11571(10) 0.86251(13) 0.0441(2) 0.0123(4) Uani 1 1 d . . .
Al1 Al 0.29552(14) 0.11889(18) 0.0877(3) 0.0084(4) Uani 1 1 d . . .
N1 N 0.3373(4) 0.0725(5) 0.4178(7) 0.0095(8) Uani 1 1 d . . .
N2 N 0.1225(4) 0.1802(6) 0.0219(8) 0.0105(8) Uani 1 1 d . . .

loop_
_atom_site_aniso_label
_atom_site_aniso_U_11
_atom_site_aniso_U_22
_atom_site_aniso_U_33
_atom_site_aniso_U_23
_atom_site_aniso_U_13
_atom_site_aniso_U_12
Ca1 0.0079(6) 0.0124(7) 0.0130(7) 0.000 -0.0006(5) 0.000
Ca2 0.0103(5) 0.0092(6) 0.0174(6) 0.0006(4) -0.0005(4) -0.0003(3)
Al1 0.0072(7) 0.0073(7) 0.0108(8) -0.0006(5) 0.0000(5) 0.0004(5)
N1 0.0078(17) 0.0100(19) 0.0109(19) 0.0025(15) 0.0014(14) 0.0002(15)
N2 0.0078(18) 0.0103(19) 0.0135(19) -0.0005(15) 0.0023(14) -0.0009(14)

loop_
_atom_type_symbol
_atom_type_description
_atom_type_scat_dispersion_real
_atom_type_scat_dispersion_imag
_atom_type_scat_source
N N 0.0061 0.0033 'International Tables Vol C Tables 4.2.6.8 and 6.1.1.4'
Al Al 0.0645 0.0514 'International Tables Vol C Tables 4.2.6.8 and 6.1.1.4'
Ca Ca 0.2262 0.3064 'International Tables Vol C Tables 4.2.6.8 and 6.1.1.4'

loop_
_geom_angle_atom_site_label_1
_geom_angle_atom_site_label_2
_geom_angle_atom_site_label_3
_geom_angle
_geom_angle_site_symmetry_1
_geom_angle_site_symmetry_3
_geom_angle_publ_flag
N1 Ca1 N1 108.3(2) 4 3_455 ?
N1 Ca1 N1 75.10(12) 4 7_556 ?
N1 Ca1 N1 98.33(13) 3_455 7_556 ?
N1 Ca1 N1 98.33(13) 4 8_455 ?
N1 Ca1 N1 75.10(12) 3_455 8_455 ?
N1 Ca1 N1 169.0(2) 7_556 8_455 ?
N1 Ca1 N2 165.51(14) 4 2 ?
N1 Ca1 N2 81.45(14) 3_455 2 ?
N1 Ca1 N2 93.20(14) 7_556 2 ?
N1 Ca1 N2 94.50(14) 8_455 2 ?
N1 Ca1 N2 81.45(14) 4 . ?
N1 Ca1 N2 165.51(14) 3_455 . ?
N1 Ca1 N2 94.50(14) 7_556 . ?
N1 Ca1 N2 93.20(14) 8_455 . ?
N2 Ca1 N2 91.2(2) 2 . ?
N1 Ca1 Al1 145.19(11) 4 8_456 ?
N1 Ca1 Al1 40.30(10) 3_455 8_456 ?
N1 Ca1 Al1 92.65(10) 7_556 8_456 ?
N1 Ca1 Al1 87.90(10) 8_455 8_456 ?
N2 Ca1 Al1 41.67(10) 2 8_456 ?
N2 Ca1 Al1 132.63(11) . 8_456 ?
N1 Ca1 Al1 40.30(10) 4 7 ?
N1 Ca1 Al1 145.19(11) 3_455 7 ?
N1 Ca1 Al1 87.90(10) 7_556 7 ?
N1 Ca1 Al1 92.65(10) 8_455 7 ?
N2 Ca1 Al1 132.63(11) 2 7 ?
N2 Ca1 Al1 41.67(10) . 7 ?
Al1 Ca1 Al1 174.29(8) 8_456 7 ?
N1 Ca1 Ca2 120.43(10) 4 5_565 ?
N1 Ca1 Ca2 110.65(10) 3_455 5_565 ?
N1 Ca1 Ca2 137.94(11) 7_556 5_565 ?
N1 Ca1 Ca2 53.00(10) 8_455 5_565 ?
N2 Ca1 Ca2 63.14(10) 2 5_565 ?
N2 Ca1 Ca2 54.88(10) . 5_565 ?
Al1 Ca1 Ca2 90.62(5) 8_456 5_565 ?
Al1 Ca1 Ca2 85.18(4) 7 5_565 ?
N1 Ca1 Ca2 110.65(10) 4 6_566 ?
N1 Ca1 Ca2 120.43(10) 3_455 6_566 ?
N1 Ca1 Ca2 53.00(10) 7_556 6_566 ?
N1 Ca1 Ca2 137.94(11) 8_455 6_566 ?
N2 Ca1 Ca2 54.88(10) 2 6_566 ?
N2 Ca1 Ca2 63.14(10) . 6_566 ?
Al1 Ca1 Ca2 85.18(4) 8_456 6_566 ?
Al1 Ca1 Ca2 90.62(5) 7 6_566 ?
Ca2 Ca1 Ca2 85.60(6) 5_565 6_566 ?
N1 Ca1 Al1 39.87(10) 4 4 ?
N1 Ca1 Al1 92.53(11) 3_455 4 ?
N1 Ca1 Al1 39.82(10) 7_556 4 ?
N1 Ca1 Al1 130.51(12) 8_455 4 ?
N2 Ca1 Al1 131.49(10) 2 4 ?
N2 Ca1 Al1 101.66(10) . 4 ?
Al1 Ca1 Al1 113.17(4) 8_456 4 ?
Al1 Ca1 Al1 70.62(4) 7 4 ?
Ca2 Ca1 Al1 155.34(4) 5_565 4 ?
Ca2 Ca1 Al1 89.86(4) 6_566 4 ?
N1 Ca1 Al1 92.53(11) 4 3_455 ?
N1 Ca1 Al1 39.87(10) 3_455 3_455 ?
N1 Ca1 Al1 130.51(12) 7_556 3_455 ?
N1 Ca1 Al1 39.82(10) 8_455 3_455 ?
N2 Ca1 Al1 101.66(10) 2 3_455 ?
N2 Ca1 Al1 131.49(10) . 3_455 ?
Al1 Ca1 Al1 70.62(4) 8_456 3_455 ?
Al1 Ca1 Al1 113.17(4) 7 3_455 ?
Ca2 Ca1 Al1 89.86(4) 5_565 3_455 ?
Ca2 Ca1 Al1 155.34(4) 6_566 3_455 ?
Al1 Ca1 Al1 103.70(8) 4 3_455 ?
N1 Ca2 N1 92.46(14) 4 6_565 ?
N1 Ca2 N2 94.23(15) 4 5_565 ?
N1 Ca2 N2 155.44(14) 6_565 5_565 ?
N1 Ca2 N2 166.60(14) 4 1_565 ?
N1 Ca2 N2 75.43(14) 6_565 1_565 ?
N2 Ca2 N2 99.17(13) 5_565 1_565 ?
N1 Ca2 N2 77.72(14) 4 6_566 ?
N1 Ca2 N2 108.02(14) 6_565 6_566 ?
N2 Ca2 N2 96.50(13) 5_565 6_566 ?
N2 Ca2 N2 100.31(15) 1_565 6_566 ?
N1 Ca2 Al1 125.73(11) 4 1_565 ?
N1 Ca2 Al1 40.73(10) 6_565 1_565 ?
N2 Ca2 Al1 140.01(12) 5_565 1_565 ?
N2 Ca2 Al1 40.87(9) 1_565 1_565 ?
N2 Ca2 Al1 91.21(11) 6_566 1_565 ?
N1 Ca2 N2 87.37(14) 4 6_565 ?
N1 Ca2 N2 72.32(13) 6_565 6_565 ?
N2 Ca2 N2 84.41(14) 5_565 6_565 ?
N2 Ca2 N2 94.22(14) 1_565 6_565 ?
N2 Ca2 N2 165.09(19) 6_566 6_565 ?
Al1 Ca2 N2 97.65(10) 1_565 6_565 ?
N1 Ca2 Ca1 53.88(10) 4 5_565 ?
N1 Ca2 Ca1 112.11(10) 6_565 5_565 ?
N2 Ca2 Ca1 55.35(10) 5_565 5_565 ?
N2 Ca2 Ca1 135.93(10) 1_565 5_565 ?
N2 Ca2 Ca1 116.44(11) 6_566 5_565 ?
Al1 Ca2 Ca1 148.76(5) 1_565 5_565 ?
N2 Ca2 Ca1 52.33(9) 6_565 5_565 ?
N1 Ca2 Al1 39.30(10) 4 4 ?
N1 Ca2 Al1 93.29(11) 6_565 4 ?
N2 Ca2 Al1 106.75(11) 5_565 4 ?
N2 Ca2 Al1 134.09(11) 1_565 4 ?
N2 Ca2 Al1 40.51(10) 6_566 4 ?
Al1 Ca2 Al1 104.45(4) 1_565 4 ?
N2 Ca2 Al1 125.01(10) 6_565 4 ?
Ca1 Ca2 Al1 89.76(5) 5_565 4 ?
N1 Ca2 Al1 89.39(10) 4 6_565 ?
N1 Ca2 Al1 36.11(10) 6_565 6_565 ?
N2 Ca2 Al1 120.32(11) 5_565 6_565 ?
N2 Ca2 Al1 84.14(10) 1_565 6_565 ?
N2 Ca2 Al1 141.92(10) 6_566 6_565 ?
Al1 Ca2 Al1 67.49(5) 1_565 6_565 ?
N2 Ca2 Al1 36.21(9) 6_565 6_565 ?
Ca1 Ca2 Al1 81.41(4) 5_565 6_565 ?
Al1 Ca2 Al1 112.54(5) 4 6_565 ?
N1 Ca2 Ca2 144.65(11) 4 5_575 ?
N1 Ca2 Ca2 119.75(11) 6_565 5_575 ?
N2 Ca2 Ca2 50.43(11) 5_565 5_575 ?
N2 Ca2 Ca2 48.74(9) 1_565 5_575 ?
N2 Ca2 Ca2 103.05(11) 6_566 5_575 ?
Al1 Ca2 Ca2 89.60(5) 1_565 5_575 ?
N2 Ca2 Ca2 89.04(10) 6_565 5_575 ?
Ca1 Ca2 Ca2 97.36(5) 5_565 5_575 ?
Al1 Ca2 Ca2 139.71(7) 4 5_575 ?
Al1 Ca2 Ca2 107.74(6) 6_565 5_575 ?
N1 Ca2 Ca2 95.27(10) 4 2 ?
N1 Ca2 Ca2 151.90(11) 6_565 2 ?
N2 Ca2 Ca2 50.52(10) 5_565 2 ?
N2 Ca2 Ca2 93.02(9) 1_565 2 ?
N2 Ca2 Ca2 48.10(9) 6_566 2 ?
Al1 Ca2 Ca2 116.06(5) 1_565 2 ?
N2 Ca2 Ca2 134.92(10) 6_565 2 ?
Ca1 Ca2 Ca2 94.11(3) 5_565 2 ?
Al1 Ca2 Ca2 76.30(5) 4 2 ?
Al1 Ca2 Ca2 169.92(6) 6_565 2 ?
Ca2 Ca2 Ca2 63.70(4) 5_575 2 ?
N1 Al1 N1 104.79(14) . 6 ?
N1 Al1 N2 114.93(19) . . ?
N1 Al1 N2 111.3(2) 6 . ?
N1 Al1 N2 111.9(2) . 7 ?
N1 Al1 N2 115.7(2) 6 7 ?
N2 Al1 N2 98.53(17) . 7 ?
N1 Al1 Al1 127.46(17) . 7 ?
N1 Al1 Al1 127.76(17) 6 7 ?
N2 Al1 Al1 50.16(14) . 7 ?
N2 Al1 Al1 48.37(13) 7 7 ?
N1 Al1 Ca2 93.61(14) . 1_545 ?
N1 Al1 Ca2 60.52(13) 6 1_545 ?
N2 Al1 Ca2 63.26(14) . 1_545 ?
N2 Al1 Ca2 153.69(15) 7 1_545 ?
Al1 Al1 Ca2 110.85(9) 7 1_545 ?
N1 Al1 Ca1 116.78(14) . 7 ?
N1 Al1 Ca1 56.65(13) 6 7 ?
N2 Al1 Ca1 128.25(15) . 7 ?
N2 Al1 Ca1 60.03(13) 7 7 ?
Al1 Al1 Ca1 94.59(8) 7 7 ?
Ca2 Al1 Ca1 114.82(6) 1_545 7 ?
N1 Al1 Ca1 55.94(13) . 3_545 ?
N1 Al1 Ca1 56.85(13) 6 3_545 ?
N2 Al1 Ca1 154.97(15) . 3_545 ?
N2 Al1 Ca1 106.49(14) 7 3_545 ?
Al1 Al1 Ca1 154.85(10) 7 3_545 ?
Ca2 Al1 Ca1 92.85(6) 1_545 3_545 ?
Ca1 Al1 Ca1 66.83(4) 7 3_545 ?
N1 Al1 Ca2 55.01(14) . 4_545 ?
N1 Al1 Ca2 145.42(14) 6 4_545 ?
N2 Al1 Ca2 103.03(15) . 4_545 ?
N2 Al1 Ca2 60.77(13) 7 4_545 ?
Al1 Al1 Ca2 77.95(7) 7 4_545 ?
Ca2 Al1 Ca2 138.61(6) 1_545 4_545 ?
Ca1 Al1 Ca2 104.18(6) 7 4_545 ?
Ca1 Al1 Ca2 89.95(6) 3_545 4_545 ?
N1 Al1 Ca2 51.89(13) . 6_566 ?
N1 Al1 Ca2 125.58(14) 6 6_566 ?
N2 Al1 Ca2 63.05(14) . 6_566 ?
N2 Al1 Ca2 118.62(14) 7 6_566 ?
Al1 Al1 Ca2 91.68(8) 7 6_566 ?
Ca2 Al1 Ca2 71.82(5) 1_545 6_566 ?
Ca1 Al1 Ca2 168.26(6) 7 6_566 ?
Ca1 Al1 Ca2 104.04(5) 3_545 6_566 ?
Ca2 Al1 Ca2 67.46(5) 4_545 6_566 ?
N1 Al1 Ca2 158.83(14) . 6_565 ?
N1 Al1 Ca2 75.11(14) 6 6_565 ?
N2 Al1 Ca2 48.77(13) . 6_565 ?
N2 Al1 Ca2 86.16(13) 7 6_565 ?
Al1 Al1 Ca2 56.62(6) 7 6_565 ?
Ca2 Al1 Ca2 67.58(5) 1_545 6_565 ?
Ca1 Al1 Ca2 81.32(4) 7 6_565 ?
Ca1 Al1 Ca2 131.31(6) 3_545 6_565 ?
Ca2 Al1 Ca2 134.58(5) 4_545 6_565 ?
Ca2 Al1 Ca2 110.41(5) 6_566 6_565 ?
Al1 N1 Al1 126.3(2) . 6_556 ?
Al1 N1 Ca1 84.19(16) . 3_545 ?
Al1 N1 Ca1 83.06(17) 6_556 3_545 ?
Al1 N1 Ca2 85.68(16) . 4_545 ?
Al1 N1 Ca2 145.2(2) 6_556 4_545 ?
Ca1 N1 Ca2 117.41(17) 3_545 4_545 ?
Al1 N1 Ca1 145.2(2) . 7_556 ?
Al1 N1 Ca1 83.33(16) 6_556 7_556 ?
Ca1 N1 Ca1 81.67(13) 3_545 7_556 ?
Ca2 N1 Ca1 73.12(12) 4_545 7_556 ?
Al1 N1 Ca2 91.99(17) . 6_566 ?
Al1 N1 Ca2 78.76(15) 6_556 6_566 ?
Ca1 N1 Ca2 154.3(2) 3_545 6_566 ?
Ca2 N1 Ca2 87.54(14) 4_545 6_566 ?
Ca1 N1 Ca2 113.80(16) 7_556 6_566 ?
Al1 N2 Al1 81.47(17) . 7 ?
Al1 N2 Ca2 156.6(2) . 5_565 ?
Al1 N2 Ca2 120.9(2) 7 5_565 ?
Al1 N2 Ca1 125.9(2) . . ?
Al1 N2 Ca1 78.30(16) 7 . ?
Ca2 N2 Ca1 69.77(11) 5_565 . ?
Al1 N2 Ca2 75.88(15) . 1_545 ?
Al1 N2 Ca2 149.9(2) 7 1_545 ?
Ca2 N2 Ca2 80.83(13) 5_565 1_545 ?
Ca1 N2 Ca2 131.38(17) . 1_545 ?
Al1 N2 Ca2 98.22(17) . 6_565 ?
Al1 N2 Ca2 78.72(15) 7 6_565 ?
Ca2 N2 Ca2 81.39(13) 5_565 6_565 ?
Ca1 N2 Ca2 125.54(17) . 6_565 ?
Ca2 N2 Ca2 85.05(13) 1_545 6_565 ?
Al1 N2 Ca2 80.74(15) . 6_566 ?
Al1 N2 Ca2 115.60(19) 7 6_566 ?
Ca2 N2 Ca2 93.67(13) 5_565 6_566 ?
Ca1 N2 Ca2 64.53(10) . 6_566 ?
Ca2 N2 Ca2 80.26(12) 1_545 6_566 ?
Ca2 N2 Ca2 165.09(19) 6_565 6_566 ?

loop_
_geom_bond_atom_site_label_1
_geom_bond_atom_site_label_2
_geom_bond_distance
_geom_bond_site_symmetry_2
_geom_bond_publ_flag
Ca1 N1 2.452(4) 4 ?
Ca1 N1 2.452(4) 3_455 ?
Ca1 N1 2.482(4) 7_556 ?
Ca1 N1 2.482(4) 8_455 ?
Ca1 N2 2.578(5) 2 ?
Ca1 N2 2.578(5) . ?
Ca1 Al1 2.9141(17) 8_456 ?
Ca1 Al1 2.9141(17) 7 ?
Ca1 Ca2 2.9405(16) 5_565 ?
Ca1 Ca2 2.9405(16) 6_566 ?
Ca1 Al1 2.9447(19) 4 ?
Ca1 Al1 2.9447(19) 3_455 ?
Ca2 N1 2.454(5) 4 ?
Ca2 N1 2.533(4) 6_565 ?
Ca2 N2 2.563(4) 5_565 ?
Ca2 N2 2.628(5) 1_565 ?
Ca2 N2 2.658(4) 6_566 ?
Ca2 Al1 2.8541(19) 1_565 ?
Ca2 N2 2.906(4) 6_565 ?
Ca2 Ca1 2.9405(16) 5_565 ?
Ca2 Al1 2.9871(19) 4 ?
Ca2 Al1 3.217(2) 6_565 ?
Ca2 Ca2 3.366(2) 5_575 ?
Ca2 Ca2 3.405(2) 2 ?
Al1 N1 1.897(4) . ?
Al1 N1 1.899(4) 6 ?
Al1 N2 1.926(4) . ?
Al1 N2 1.978(5) 7 ?
Al1 Al1 2.548(3) 7 ?
Al1 Ca2 2.8541(19) 1_545 ?
Al1 Ca1 2.9141(17) 7 ?
Al1 Ca1 2.9447(19) 3_545 ?
Al1 Ca2 2.9871(19) 4_545 ?
Al1 Ca2 3.217(2) 6_566 ?
Al1 Ca2 3.498(2) 6_565 ?
N1 Al1 1.899(4) 6_556 ?
N1 Ca1 2.452(4) 3_545 ?
N1 Ca2 2.454(5) 4_545 ?
N1 Ca1 2.482(4) 7_556 ?
N1 Ca2 2.533(4) 6_566 ?
N2 Al1 1.978(5) 7 ?
N2 Ca2 2.563(4) 5_565 ?
N2 Ca2 2.628(5) 1_545 ?
N2 Ca2 2.658(4) 6_565 ?
N2 Ca2 2.906(4) 6_566 ?
